data_2020813
loop_
_publ_author_name
'\.Zes\/lawska, Ewa'
'Jakubowska, Anna'
'Nitek, Wojciech'

_publ_section_title
;
 Conformational study of the 3,6-dihydro-2<i>H</i>-1,4-oxazin-2-one
 fragment in
 8-<i>tert</i>-butyl-7-methoxy-8-methyl-9-oxa-6-azaspiro[4.5]decane-2,10-dione
 stereoisomers
;
_journal_coeditor_code FN3237
_journal_issue 7
_journal_name_full 'Acta Crystallographica Section C'
_journal_page_first 556
_journal_page_last 562
_journal_paper_doi 10.1107/S2053229617009068
_journal_volume 73
_journal_year 2017
_chemical_formula_iupac 'C14 H21 N O4'
_chemical_formula_moiety 'C14 H21 N O4'
_chemical_formula_sum 'C14 H21 N O4'
_chemical_formula_weight 267.32
_chemical_name_systematic
(5<i>R</i>,8<i>S</i>)-8-<i>tert</i>-Butyl-7-methoxy-8-methyl-9-oxa-6-azaspiro[4.5]decan-2,10-dione
_space_group_IT_number 4
_symmetry_cell_setting monoclinic
_symmetry_space_group_name_Hall 'P 2yb'
_symmetry_space_group_name_H-M 'P 1 21 1'
_atom_sites_solution_hydrogens geom
_audit_creation_method 'WinGX routine CIF_UPDATE'
_cell_angle_alpha 90
_cell_angle_beta 100.220(2)
_cell_angle_gamma 90
_cell_formula_units_Z 2
_cell_length_a 8.7136(2)
_cell_length_b 6.3606(2)
_cell_length_c 13.3613(3)
_cell_measurement_reflns_used 7013
_cell_measurement_temperature 293(2)
_cell_measurement_theta_max 71.341
_cell_measurement_theta_min 3.3611
_cell_volume 728.78(3)
_computing_cell_refinement
;
CrysAlis PRO (Rigaku OD, 2015)
;
_computing_data_collection
;
CrysAlis PRO (Rigaku OD, 2015)
;
_computing_data_reduction
;
CrysAlis PRO (Rigaku OD, 2015)
;
_computing_molecular_graphics
;
ORTEP-3 (Farrugia, 2012) and Mercury (Macrae <i>et al.</i>,
2006)
;
_computing_publication_material
;
publCIF (Westrip, 2010)
;
_computing_structure_refinement
;
SIR97 (Altomare <i>et al.</i>,  1999), SHELXL97 (Sheldrick,
2008) and SHELXL2014
(Sheldrick, 2015)
;
_diffrn_ambient_temperature 293(2)
_diffrn_detector_area_resol_mean 10.3756
_diffrn_measured_fraction_theta_full 0.994
_diffrn_measured_fraction_theta_max 0.992
_diffrn_measurement_device 'four-circle diffractometer'
_diffrn_measurement_device_type
;
Rigaku Oxford Diffraction SuperNova Dual Source diffractometer with an
Atlas detector
;
_diffrn_measurement_method '\w scans'
_diffrn_radiation_monochromator mirror
_diffrn_radiation_type CuK\a
_diffrn_radiation_wavelength 1.54184
_diffrn_reflns_av_R_equivalents 0.0309
_diffrn_reflns_limit_h_max 10
_diffrn_reflns_limit_h_min -10
_diffrn_reflns_limit_k_max 7
_diffrn_reflns_limit_k_min -7
_diffrn_reflns_limit_l_max 16
_diffrn_reflns_limit_l_min -16
_diffrn_reflns_number 9732
_diffrn_reflns_theta_full 67.684
_diffrn_reflns_theta_max 71.342
_diffrn_reflns_theta_min 3.361
_exptl_absorpt_coefficient_mu 0.73
_exptl_absorpt_correction_T_max 0.789
_exptl_absorpt_correction_T_min 0.67
_exptl_absorpt_correction_type gaussian
_exptl_absorpt_process_details
;
(CrysAlis PRO (Rigaku OD, 2015)
;
_exptl_crystal_colour colourless
_exptl_crystal_density_diffrn 1.218
_exptl_crystal_description block
_exptl_crystal_F_000 288
_exptl_crystal_size_max 0.3
_exptl_crystal_size_mid 0.2
_exptl_crystal_size_min 0.15
_refine_diff_density_max 0.139
_refine_diff_density_min -0.117
_refine_ls_abs_structure_details
;
Flack <i>x</i> determined using 1165 quotients [(I+)-(I-)]/[(I+)+(I-)]
(Parsons & Flack, 2004)
;
_refine_ls_abs_structure_Flack 0.05(9)
_refine_ls_extinction_coef 0.036(4)
_refine_ls_extinction_expression Fc^*^=kFc[1+0.001xFc^2^\l^3^/sin(2\q)]^-1/4^
_refine_ls_extinction_method
;
SHELXL2014 (Sheldrick, 2015)
;
_refine_ls_goodness_of_fit_ref 1.04
_refine_ls_hydrogen_treatment constr
_refine_ls_matrix_type full
_refine_ls_number_parameters 178
_refine_ls_number_reflns 2784
_refine_ls_number_restraints 1
_refine_ls_restrained_S_all 1.04
_refine_ls_R_factor_all 0.0325
_refine_ls_R_factor_gt 0.0315
_refine_ls_shift/su_max 0
_refine_ls_shift/su_mean 0
_refine_ls_structure_factor_coef Fsqd
_refine_ls_weighting_details 'w=1/[\s^2^(Fo^2^)+(0.0495P)^2^+0.0486P] where P=(Fo^2^+2Fc^2^)/3'
_refine_ls_weighting_scheme calc
_refine_ls_wR_factor_gt 0.0856
_refine_ls_wR_factor_ref 0.087
_reflns_number_gt 2687
_reflns_number_total 2784
_reflns_threshold_expression 'I > 2\s(I)'
_cod_data_source_file fn3237sup1.cif
_cod_data_source_block 1
_cod_original_sg_symbol_H-M 'P 21'
_cod_database_code 2020813
_shelx_estimated_absorpt_t_min 0.811
_shelx_estimated_absorpt_t_max 0.898
_shelxl_version_number .2013

loop_
_symmetry_equiv_pos_as_xyz
'x, y, z'
'-x, y+1/2, -z'

loop_
_atom_site_type_symbol
_atom_site_label
_atom_site_fract_x
_atom_site_fract_y
_atom_site_fract_z
_atom_site_U_iso_or_equiv
_atom_site_adp_type
_atom_site_calc_flag
_atom_site_occupancy
C C8 0.7582(2) -0.0099(3) 0.77356(13) 0.0518(4) Uani d 1
O O9 0.91198(16) -0.1048(2) 0.80511(11) 0.0625(4) Uani d 1
C C10 1.0452(2) -0.0238(3) 0.78789(14) 0.0540(4) Uani d 1
C C5 1.04114(19) 0.1531(3) 0.71098(12) 0.0469(4) Uani d 1
N N6 0.88669(16) 0.2157(2) 0.65914(10) 0.0450(3) Uani d 1
C C7 0.76752(19) 0.1439(3) 0.68780(12) 0.0457(4) Uani d 1
C C12 0.6530(3) -0.1922(5) 0.73256(19) 0.0778(7) Uani d 1
H H12A 0.6587 -0.2993 0.7837 0.117 Uiso calc 1
H H12B 0.6863 -0.2491 0.6734 0.117 Uiso calc 1
H H12C 0.5475 -0.1434 0.7147 0.117 Uiso calc 1
C C13 0.7148(2) 0.0970(4) 0.87027(14) 0.0623(6) Uani d 1
C C14 0.7210(4) -0.0686(7) 0.9554(2) 0.1028(11) Uani d 1
H H14A 0.7022 -0.0015 1.0164 0.154 Uiso calc 1
H H14B 0.822 -0.1336 0.9679 0.154 Uiso calc 1
H H14C 0.6427 -0.1737 0.9348 0.154 Uiso calc 1
C C15 0.8297(3) 0.2731(6) 0.90700(19) 0.0885(9) Uani d 1
H H15A 0.7987 0.3428 0.964 0.133 Uiso calc 1
H H15B 0.8306 0.3723 0.853 0.133 Uiso calc 1
H H15C 0.9322 0.215 0.9272 0.133 Uiso calc 1
C C16 0.5514(3) 0.1913(6) 0.8486(2) 0.0871(9) Uani d 1
H H16A 0.5449 0.2918 0.7945 0.131 Uiso calc 1
H H16B 0.5301 0.2599 0.9087 0.131 Uiso calc 1
H H16C 0.4764 0.0816 0.8292 0.131 Uiso calc 1
O O7 0.62354(14) 0.1949(3) 0.63816(9) 0.0572(4) Uani d 1
C C11 0.6178(2) 0.3215(4) 0.54812(15) 0.0606(5) Uani d 1
H H11A 0.6651 0.2462 0.4992 0.091 Uiso calc 1
H H11B 0.6734 0.4505 0.5656 0.091 Uiso calc 1
H H11C 0.5112 0.3523 0.5195 0.091 Uiso calc 1
O O10 1.16585(18) -0.0998(3) 0.83021(13) 0.0809(6) Uani d 1
C C4 1.1303(2) 0.3520(3) 0.75557(15) 0.0578(5) Uani d 1
H H4A 1.0647 0.4405 0.7895 0.069 Uiso calc 1
H H4B 1.2233 0.3146 0.8036 0.069 Uiso calc 1
C C3 1.1724(3) 0.4627(4) 0.66307(18) 0.0701(6) Uani d 1
H H3A 1.0942 0.567 0.6371 0.084 Uiso calc 1
H H3B 1.2728 0.5318 0.6804 0.084 Uiso calc 1
C C2 1.1780(2) 0.2925(4) 0.58571(15) 0.0579(5) Uani d 1
C C1 1.1331(2) 0.0863(4) 0.62779(14) 0.0533(4) Uani d 1
H H1A 1.2248 0.0053 0.6564 0.064 Uiso calc 1
H H1B 1.0687 0.0036 0.5755 0.064 Uiso calc 1
O O2 1.2125(2) 0.3169(4) 0.50296(14) 0.0856(6) Uani d 1

loop_
_atom_site_aniso_label
_atom_site_aniso_U_11
_atom_site_aniso_U_22
_atom_site_aniso_U_33
_atom_site_aniso_U_12
_atom_site_aniso_U_13
_atom_site_aniso_U_23
C8 0.0493(9) 0.0616(11) 0.0453(9) -0.0009(8) 0.0106(7) 0.0078(8)
O9 0.0619(8) 0.0647(9) 0.0644(8) 0.0124(7) 0.0206(6) 0.0245(7)
C10 0.0542(10) 0.0616(11) 0.0472(9) 0.0104(9) 0.0117(7) 0.0076(8)
C5 0.0457(8) 0.0531(10) 0.0416(8) 0.0030(7) 0.0067(6) 0.0033(7)
N6 0.0459(7) 0.0483(8) 0.0401(7) 0.0012(6) 0.0058(5) 0.0033(6)
C7 0.0468(9) 0.0512(10) 0.0382(8) 0.0016(7) 0.0054(6) 0.0003(7)
C12 0.0902(16) 0.0731(15) 0.0710(13) -0.0245(14) 0.0168(12) 0.0070(13)
C13 0.0527(9) 0.0942(16) 0.0414(8) 0.0061(11) 0.0124(7) 0.0066(10)
C14 0.105(2) 0.149(3) 0.0607(14) 0.022(2) 0.0338(14) 0.0396(18)
C15 0.0818(15) 0.124(2) 0.0620(13) -0.0082(16) 0.0184(11) -0.0339(15)
C16 0.0619(12) 0.132(3) 0.0710(14) 0.0202(15) 0.0216(10) 0.0025(16)
O7 0.0456(6) 0.0755(9) 0.0488(7) 0.0002(6) 0.0041(5) 0.0097(6)
C11 0.0565(10) 0.0712(13) 0.0504(10) 0.0036(10) -0.0007(8) 0.0116(10)
O10 0.0643(9) 0.1032(13) 0.0752(10) 0.0257(9) 0.0124(7) 0.0369(10)
C4 0.0520(9) 0.0655(13) 0.0539(10) -0.0045(9) 0.0037(7) -0.0103(9)
C3 0.0709(13) 0.0628(13) 0.0773(15) -0.0144(11) 0.0149(11) -0.0001(11)
C2 0.0480(9) 0.0673(12) 0.0604(11) 0.0052(9) 0.0148(8) 0.0107(10)
C1 0.0525(9) 0.0604(11) 0.0482(9) 0.0062(9) 0.0125(7) 0.0028(8)
O2 0.0998(12) 0.0915(12) 0.0765(10) 0.0156(11) 0.0460(9) 0.0243(10)

loop_
_atom_type_symbol
_atom_type_description
_atom_type_scat_dispersion_real
_atom_type_scat_dispersion_imag
_atom_type_scat_source
C C 0.0181 0.0091 'International Tables Vol C Tables 4.2.6.8 and 6.1.1.4'
H H 0 0 'International Tables Vol C Tables 4.2.6.8 and 6.1.1.4'
N N 0.0311 0.018 'International Tables Vol C Tables 4.2.6.8 and 6.1.1.4'
O O 0.0492 0.0322 'International Tables Vol C Tables 4.2.6.8 and 6.1.1.4'

loop_
_exptl_crystal_face_index_h
_exptl_crystal_face_index_k
_exptl_crystal_face_index_l
_exptl_crystal_face_perp_dist
0 -1 -1 0.2137
0 1 1 0.211
0 -1 1 0.1769
0 0 1 0.2318
1 0 0 0.2822
-1 0 0 0.4204
-1 1 -1 0.2426
3 2 -7 0.2556
1 0 -1 0.2874
0 2 -7 0.2065
0 0 -1 0.2161
1 1 -1 0.2925
-1 0 1 0.3818
-4 3 1 0.292
-5 0 -3 0.3778

loop_
_geom_angle_atom_site_label_1
_geom_angle_atom_site_label_2
_geom_angle_atom_site_label_3
_geom_angle
O9 C8 C12 104.63(19)
O9 C8 C7 108.34(14)
C12 C8 C7 109.20(16)
O9 C8 C13 106.55(14)
C12 C8 C13 114.24(17)
C7 C8 C13 113.32(18)
C10 O9 C8 125.09(15)
O10 C10 O9 118.72(19)
O10 C10 C5 121.94(18)
O9 C10 C5 119.24(16)
N6 C5 C10 115.66(15)
N6 C5 C1 106.71(13)
C10 C5 C1 109.34(15)
N6 C5 C4 108.54(15)
C10 C5 C4 113.26(15)
C1 C5 C4 102.30(15)
C7 N6 C5 120.02(15)
N6 C7 O7 120.63(16)
N6 C7 C8 128.47(15)
O7 C7 C8 110.85(14)
C8 C12 H12A 109.5
C8 C12 H12B 109.5
H12A C12 H12B 109.5
C8 C12 H12C 109.5
H12A C12 H12C 109.5
H12B C12 H12C 109.5
C15 C13 C16 108.0(3)
C15 C13 C14 109.2(2)
C16 C13 C14 108.5(2)
C15 C13 C8 110.12(16)
C16 C13 C8 111.65(17)
C14 C13 C8 109.3(2)
C13 C14 H14A 109.5
C13 C14 H14B 109.5
H14A C14 H14B 109.5
C13 C14 H14C 109.5
H14A C14 H14C 109.5
H14B C14 H14C 109.5
C13 C15 H15A 109.5
C13 C15 H15B 109.5
H15A C15 H15B 109.5
C13 C15 H15C 109.5
H15A C15 H15C 109.5
H15B C15 H15C 109.5
C13 C16 H16A 109.5
C13 C16 H16B 109.5
H16A C16 H16B 109.5
C13 C16 H16C 109.5
H16A C16 H16C 109.5
H16B C16 H16C 109.5
C7 O7 C11 115.83(14)
O7 C11 H11A 109.5
O7 C11 H11B 109.5
H11A C11 H11B 109.5
O7 C11 H11C 109.5
H11A C11 H11C 109.5
H11B C11 H11C 109.5
C3 C4 C5 104.02(15)
C3 C4 H4A 111
C5 C4 H4A 111
C3 C4 H4B 111
C5 C4 H4B 111
H4A C4 H4B 109
C2 C3 C4 105.49(19)
C2 C3 H3A 110.6
C4 C3 H3A 110.6
C2 C3 H3B 110.6
C4 C3 H3B 110.6
H3A C3 H3B 108.8
O2 C2 C3 125.6(2)
O2 C2 C1 125.3(2)
C3 C2 C1 109.15(16)
C2 C1 C5 103.42(16)
C2 C1 H1A 111.1
C5 C1 H1A 111.1
C2 C1 H1B 111.1
C5 C1 H1B 111.1
H1A C1 H1B 109

loop_
_geom_bond_atom_site_label_1
_geom_bond_atom_site_label_2
_geom_bond_distance
C8 O9 1.462(2)
C8 C12 1.519(3)
C8 C7 1.520(2)
C8 C13 1.565(3)
O9 C10 1.327(3)
C10 O10 1.203(2)
C10 C5 1.520(3)
C5 N6 1.456(2)
C5 C1 1.541(2)
C5 C4 1.548(3)
N6 C7 1.255(2)
C7 O7 1.351(2)
C12 H12A 0.96
C12 H12B 0.96
C12 H12C 0.96
C13 C15 1.524(4)
C13 C16 1.525(3)
C13 C14 1.544(4)
C14 H14A 0.96
C14 H14B 0.96
C14 H14C 0.96
C15 H15A 0.96
C15 H15B 0.96
C15 H15C 0.96
C16 H16A 0.96
C16 H16B 0.96
C16 H16C 0.96
O7 C11 1.441(2)
C11 H11A 0.96
C11 H11B 0.96
C11 H11C 0.96
C4 C3 1.523(3)
C4 H4A 0.97
C4 H4B 0.97
C3 C2 1.503(3)
C3 H3A 0.97
C3 H3B 0.97
C2 O2 1.206(2)
C2 C1 1.506(3)
C1 H1A 0.97
C1 H1B 0.97

loop_
_geom_hbond_atom_site_label_D
_geom_hbond_atom_site_label_H
_geom_hbond_atom_site_label_A
_geom_hbond_site_symmetry_A
_geom_hbond_distance_DH
_geom_hbond_distance_HA
_geom_hbond_distance_DA
_geom_hbond_angle_DHA
C11 H11C O2 1_455 0.96 2.58 3.476(3) 155
C12 H12B O2 2_746 0.96 2.69 3.548(3) 148.9
C15 H15A O10 2_757 0.96 2.74 3.596(3) 149.4

loop_
_geom_torsion_atom_site_label_1
_geom_torsion_atom_site_label_2
_geom_torsion_atom_site_label_3
_geom_torsion_atom_site_label_4
_geom_torsion
C12 C8 O9 C10 137.0(2)
C7 C8 O9 C10 20.6(3)
C13 C8 O9 C10 -101.6(2)
C8 O9 C10 O10 169.22(19)
C8 O9 C10 C5 -14.3(3)
O10 C10 C5 N6 174.52(19)
O9 C10 C5 N6 -1.8(3)
O10 C10 C5 C1 54.1(3)
O9 C10 C5 C1 -122.26(19)
O10 C10 C5 C4 -59.3(3)
O9 C10 C5 C4 124.4(2)
C10 C5 N6 C7 8.8(2)
C1 C5 N6 C7 130.67(17)
C4 C5 N6 C7 -119.74(18)
C5 N6 C7 O7 -177.67(15)
C5 N6 C7 C8 -0.5(3)
O9 C8 C7 N6 -13.4(3)
C12 C8 C7 N6 -126.8(2)
C13 C8 C7 N6 104.6(2)
O9 C8 C7 O7 164.06(15)
C12 C8 C7 O7 50.7(2)
C13 C8 C7 O7 -77.93(19)
O9 C8 C13 C15 63.4(2)
C12 C8 C13 C15 178.4(2)
C7 C8 C13 C15 -55.7(2)
O9 C8 C13 C16 -176.6(2)
C12 C8 C13 C16 -61.6(3)
C7 C8 C13 C16 64.4(3)
O9 C8 C13 C14 -56.6(2)
C12 C8 C13 C14 58.4(2)
C7 C8 C13 C14 -175.61(19)
N6 C7 O7 C11 4.3(3)
C8 C7 O7 C11 -173.34(17)
N6 C5 C4 C3 -73.95(18)
C10 C5 C4 C3 156.16(17)
C1 C5 C4 C3 38.61(19)
C5 C4 C3 C2 -25.7(2)
C4 C3 C2 O2 -177.5(2)
C4 C3 C2 C1 2.6(2)
O2 C2 C1 C5 -158.34(19)
C3 C2 C1 C5 21.5(2)
N6 C5 C1 C2 77.38(18)
C10 C5 C1 C2 -156.85(15)
C4 C5 C1 C2 -36.53(18)

_cod_database_fobs_code 2020813
